data_4512362
loop_
_publ_author_name
'Shi, Chao'
'Wei, Bin'
'Zhang, Wen'

_publ_section_title
;
 Toward Understanding the Origin of Structural Phase Transition in
 Guanidinium Pyridinium 1,5-Naphthalenedisulfonate
;
_journal_issue 12
_journal_name_full 'Crystal Growth &amp; Design'
_journal_page_first 6570
_journal_paper_doi 10.1021/cg5014895
_journal_volume 14
_journal_year 2014
_chemical_formula_sum 'C12 H20 N4 O7 S2'
_chemical_formula_weight 396.44
_chemical_name_systematic
; 
 ? 
;
_space_group_IT_number 2
_symmetry_cell_setting triclinic
_symmetry_space_group_name_Hall '-P 1'
_symmetry_space_group_name_H-M 'P -1'
_atom_sites_solution_hydrogens geom
_atom_sites_solution_primary direct
_atom_sites_solution_secondary difmap
_audit_creation_method SHELXL-97
_cell_angle_alpha 97.11(3)
_cell_angle_beta 100.78(3)
_cell_angle_gamma 91.34(3)
_cell_formula_units_Z 2
_cell_length_a 8.7168(17)
_cell_length_b 9.1266(18)
_cell_length_c 11.880(2)
_cell_measurement_reflns_used 3638
_cell_measurement_temperature 293(2)
_cell_measurement_theta_max 27.5
_cell_measurement_theta_min 3.0
_cell_volume 920.2(3)
_computing_cell_refinement CrystalClear
_computing_data_collection 'CrystalClear (Rigaku, 2005)'
_computing_data_reduction CrystalClear
_computing_molecular_graphics SHELXTL
_computing_publication_material SHELXTL
_computing_structure_refinement SHELXTL
_computing_structure_solution 'SHELXTL (Sheldrick, 2008)'
_diffrn_ambient_temperature 293(2)
_diffrn_measured_fraction_theta_full 0.998
_diffrn_measured_fraction_theta_max 0.998
_diffrn_measurement_device_type 'Rigaku, SCXmini'
_diffrn_measurement_method '\w scans'
_diffrn_radiation_monochromator graphite
_diffrn_radiation_source 'fine-focus sealed tube'
_diffrn_radiation_type MoK\a
_diffrn_radiation_wavelength 0.71073
_diffrn_reflns_av_R_equivalents 0.0501
_diffrn_reflns_av_sigmaI/netI 0.0664
_diffrn_reflns_limit_h_max 11
_diffrn_reflns_limit_h_min -11
_diffrn_reflns_limit_k_max 11
_diffrn_reflns_limit_k_min -11
_diffrn_reflns_limit_l_max 15
_diffrn_reflns_limit_l_min -15
_diffrn_reflns_number 9713
_diffrn_reflns_theta_full 27.48
_diffrn_reflns_theta_max 27.48
_diffrn_reflns_theta_min 3.03
_diffrn_standards_decay_% 0
_diffrn_standards_interval_count 150
_diffrn_standards_interval_time 9
_exptl_absorpt_coefficient_mu 0.330
_exptl_absorpt_correction_T_max 0.525
_exptl_absorpt_correction_T_min 0.520
_exptl_absorpt_correction_type multi-scan
_exptl_absorpt_process_details 'CrystalClear (Rigaku, 2005)'
_exptl_crystal_colour Colorless
_exptl_crystal_density_diffrn 1.431
_exptl_crystal_density_method 'not measured'
_exptl_crystal_description block
_exptl_crystal_F_000 416
_exptl_crystal_size_max 0.20
_exptl_crystal_size_mid 0.20
_exptl_crystal_size_min 0.20
_refine_diff_density_max 0.335
_refine_diff_density_min -0.422
_refine_diff_density_rms 0.101
_refine_ls_extinction_method none
_refine_ls_goodness_of_fit_ref 1.050
_refine_ls_hydrogen_treatment mixed
_refine_ls_matrix_type full
_refine_ls_number_parameters 236
_refine_ls_number_reflns 4224
_refine_ls_number_restraints 0
_refine_ls_restrained_S_all 1.050
_refine_ls_R_factor_all 0.0992
_refine_ls_R_factor_gt 0.0577
_refine_ls_shift/su_max 0.002
_refine_ls_shift/su_mean 0.000
_refine_ls_structure_factor_coef Fsqd
_refine_ls_weighting_details 'calc w=1/[\s^2^(Fo^2^)+(0.0722P)^2^+0.1454P] where P=(Fo^2^+2Fc^2^)/3'
_refine_ls_weighting_scheme calc
_refine_ls_wR_factor_gt 0.1372
_refine_ls_wR_factor_ref 0.1587
_reflns_number_gt 2723
_reflns_number_total 4224
_reflns_threshold_expression >2sigma(I)
_cod_data_source_file cg5014895_si_002.cif
_cod_data_source_block 1MA
_cod_depositor_comments 'Adding full bibliography for 4512336--4512373.cif.'
_cod_database_code 4512362

loop_
_symmetry_equiv_pos_as_xyz
'x, y, z'
'-x, -y, -z'

loop_
_atom_site_label
_atom_site_type_symbol
_atom_site_fract_x
_atom_site_fract_y
_atom_site_fract_z
_atom_site_U_iso_or_equiv
_atom_site_adp_type
_atom_site_occupancy
_atom_site_symmetry_multiplicity
_atom_site_calc_flag
_atom_site_refinement_flags
H2W H 1.306(6) 0.640(6) -0.053(5) 0.12(2) Uiso 1 1 d .
H1W H 1.369(5) 0.711(5) 0.036(4) 0.073(14) Uiso 1 1 d .
O7 O 1.3867(3) 0.6423(3) -0.0048(3) 0.0637(7) Uani 1 1 d .
C20 C 0.5366(5) 0.5318(5) 0.7465(4) 0.0809(12) Uani 1 1 d .
H20A H 0.4394 0.5792 0.7288 0.121 Uiso 1 1 calc R
H20B H 0.5160 0.4285 0.7485 0.121 Uiso 1 1 calc R
H20C H 0.5972 0.5437 0.6883 0.121 Uiso 1 1 calc R
N4 N 0.6243(3) 0.5997(3) 0.8603(2) 0.0597(8) Uani 1 1 d .
H4A H 0.6657 0.6875 0.8536 0.090 Uiso 1 1 calc R
H4B H 0.7003 0.5415 0.8855 0.090 Uiso 1 1 calc R
H4C H 0.5599 0.6109 0.9103 0.090 Uiso 1 1 calc R
S1 S 0.58524(9) 0.97142(8) 0.79042(6) 0.0440(2) Uani 1 1 d .
S2 S 0.99339(9) 0.50796(8) 0.78996(7) 0.0462(2) Uani 1 1 d .
O6 O 0.7215(2) 0.9056(2) 0.85078(17) 0.0491(5) Uani 1 1 d .
C10 C 0.4928(3) 1.0141(3) 0.5589(2) 0.0332(6) Uani 1 1 d .
C9 C 0.6027(3) 0.9524(3) 0.6427(2) 0.0372(6) Uani 1 1 d .
O2 O 0.8955(3) 0.4142(2) 0.8407(2) 0.0579(6) Uani 1 1 d .
C5 C 1.0203(3) 0.5253(3) 0.5604(2) 0.0396(7) Uani 1 1 d .
O3 O 0.9561(3) 0.6616(2) 0.8076(2) 0.0571(6) Uani 1 1 d .
O4 O 0.5796(3) 1.1276(2) 0.82794(19) 0.0687(7) Uani 1 1 d .
C4 C 0.9506(3) 0.4511(3) 0.6388(3) 0.0417(7) Uani 1 1 d .
O1 O 1.1589(2) 0.4848(3) 0.82769(19) 0.0578(6) Uani 1 1 d .
O5 O 0.4401(3) 0.8896(3) 0.7917(2) 0.0652(7) Uani 1 1 d .
C8 C 0.7208(3) 0.8696(3) 0.6114(3) 0.0464(7) Uani 1 1 d .
H8 H 0.7919 0.8305 0.6671 0.056 Uiso 1 1 calc R
C2 C 0.8072(4) 0.2844(4) 0.4789(3) 0.0627(10) Uani 1 1 d .
H2 H 0.7365 0.2041 0.4524 0.075 Uiso 1 1 calc R
C11 C 0.3693(4) 1.1009(3) 0.5875(3) 0.0465(7) Uani 1 1 d .
H11 H 0.3589 1.1205 0.6644 0.056 Uiso 1 1 calc R
C3 C 0.8466(4) 0.3324(3) 0.5966(3) 0.0540(8) Uani 1 1 d .
H3 H 0.8021 0.2836 0.6478 0.065 Uiso 1 1 calc R
C7 C 0.7336(4) 0.8445(4) 0.4951(3) 0.0558(9) Uani 1 1 d .
H7 H 0.8144 0.7891 0.4741 0.067 Uiso 1 1 calc R
C6 C 1.1294(4) 0.6469(3) 0.5986(3) 0.0496(8) Uani 1 1 d .
H6 H 1.1581 0.6802 0.6771 0.060 Uiso 1 1 calc R
N2 N 0.7650(3) 0.8211(3) 0.1279(2) 0.0506(7) Uani 1 1 d .
H2A H 0.7848 0.7290 0.1235 0.061 Uiso 1 1 calc R
H2B H 0.6730 0.8484 0.1347 0.061 Uiso 1 1 calc R
C1 C 0.8763(4) 0.9214(3) 0.1243(2) 0.0429(7) Uani 1 1 d .
N1 N 0.8450(3) 1.0620(3) 0.1299(2) 0.0537(7) Uani 1 1 d .
H1A H 0.9165 1.1271 0.1267 0.064 Uiso 1 1 calc R
H1B H 0.7529 1.0890 0.1367 0.064 Uiso 1 1 calc R
N3 N 1.0161(3) 0.8789(3) 0.1140(2) 0.0576(7) Uani 1 1 d .
H3A H 1.0883 0.9432 0.1107 0.069 Uiso 1 1 calc R
H3B H 1.0357 0.7867 0.1104 0.069 Uiso 1 1 calc R

loop_
_atom_site_aniso_label
_atom_site_aniso_U_11
_atom_site_aniso_U_22
_atom_site_aniso_U_33
_atom_site_aniso_U_23
_atom_site_aniso_U_13
_atom_site_aniso_U_12
O7 0.0580(17) 0.0660(17) 0.0623(17) -0.0140(14) 0.0137(14) 0.0037(13)
C20 0.060(2) 0.097(3) 0.085(3) 0.009(2) 0.015(2) 0.010(2)
N4 0.0592(18) 0.0566(17) 0.071(2) 0.0151(15) 0.0282(15) 0.0097(14)
S1 0.0453(5) 0.0485(5) 0.0378(4) 0.0034(3) 0.0078(3) 0.0087(3)
S2 0.0397(4) 0.0419(4) 0.0564(5) 0.0044(3) 0.0087(4) 0.0048(3)
O6 0.0477(13) 0.0552(13) 0.0440(12) 0.0104(10) 0.0044(9) 0.0098(10)
C10 0.0323(14) 0.0293(13) 0.0379(14) 0.0038(11) 0.0068(12) 0.0001(11)
C9 0.0364(15) 0.0352(14) 0.0400(15) 0.0044(12) 0.0080(12) 0.0005(12)
O2 0.0537(14) 0.0580(14) 0.0666(15) 0.0169(11) 0.0179(11) 0.0025(11)
C5 0.0292(14) 0.0306(14) 0.0570(17) 0.0014(13) 0.0057(13) 0.0022(11)
O3 0.0630(15) 0.0418(12) 0.0668(15) -0.0014(10) 0.0181(12) 0.0072(10)
O4 0.097(2) 0.0522(13) 0.0474(13) -0.0094(10) -0.0034(13) 0.0245(13)
C4 0.0331(15) 0.0343(15) 0.0556(18) 0.0019(13) 0.0062(13) -0.0007(12)
O1 0.0387(12) 0.0660(14) 0.0643(15) 0.0041(11) 0.0016(11) 0.0055(10)
O5 0.0470(14) 0.0965(18) 0.0575(14) 0.0164(13) 0.0203(11) -0.0005(13)
C8 0.0413(17) 0.0556(18) 0.0432(17) 0.0110(14) 0.0057(13) 0.0144(14)
C2 0.060(2) 0.0498(19) 0.074(2) -0.0022(17) 0.0103(18) -0.0297(17)
C11 0.0487(19) 0.0530(18) 0.0402(16) 0.0057(14) 0.0131(14) 0.0148(15)
C3 0.051(2) 0.0449(18) 0.067(2) 0.0083(16) 0.0134(16) -0.0148(15)
C7 0.051(2) 0.065(2) 0.057(2) 0.0118(16) 0.0191(16) 0.0311(16)
C6 0.0456(18) 0.0422(17) 0.0562(19) -0.0039(14) 0.0058(15) -0.0119(14)
N2 0.0430(15) 0.0481(15) 0.0638(17) 0.0091(13) 0.0165(13) 0.0031(12)
C1 0.0432(17) 0.0493(17) 0.0369(15) 0.0047(13) 0.0102(13) 0.0032(14)
N1 0.0534(17) 0.0474(15) 0.0632(17) 0.0036(13) 0.0212(14) -0.0013(13)
N3 0.0416(16) 0.0559(17) 0.080(2) 0.0192(14) 0.0177(14) 0.0078(13)

loop_
_atom_type_symbol
_atom_type_description
_atom_type_scat_dispersion_real
_atom_type_scat_dispersion_imag
_atom_type_scat_source
C C 0.0033 0.0016 'International Tables Vol C Tables 4.2.6.8 and 6.1.1.4'
H H 0.0000 0.0000 'International Tables Vol C Tables 4.2.6.8 and 6.1.1.4'
N N 0.0061 0.0033 'International Tables Vol C Tables 4.2.6.8 and 6.1.1.4'
O O 0.0106 0.0060 'International Tables Vol C Tables 4.2.6.8 and 6.1.1.4'
S S 0.1246 0.1234 'International Tables Vol C Tables 4.2.6.8 and 6.1.1.4'

loop_
_geom_angle_atom_site_label_1
_geom_angle_atom_site_label_2
_geom_angle_atom_site_label_3
_geom_angle
_geom_angle_site_symmetry_1
_geom_angle_site_symmetry_3
H2W O7 H1W 97(5) . .
N4 C20 H20A 109.5 . .
N4 C20 H20B 109.5 . .
H20A C20 H20B 109.5 . .
N4 C20 H20C 109.5 . .
H20A C20 H20C 109.5 . .
H20B C20 H20C 109.5 . .
C20 N4 H4A 109.5 . .
C20 N4 H4B 109.5 . .
H4A N4 H4B 109.5 . .
C20 N4 H4C 109.5 . .
H4A N4 H4C 109.5 . .
H4B N4 H4C 109.5 . .
O4 S1 O6 113.05(14) . .
O4 S1 O5 112.62(16) . .
O6 S1 O5 112.40(14) . .
O4 S1 C9 107.05(14) . .
O6 S1 C9 106.01(13) . .
O5 S1 C9 104.99(13) . .
O3 S2 O2 112.03(14) . .
O3 S2 O1 112.97(14) . .
O2 S2 O1 111.73(14) . .
O3 S2 C4 106.87(14) . .
O2 S2 C4 106.56(14) . .
O1 S2 C4 106.18(14) . .
C11 C10 C10 118.6(3) . 2_676
C11 C10 C9 123.1(3) . .
C10 C10 C9 118.3(3) 2_676 .
C8 C9 C10 121.3(3) . .
C8 C9 S1 117.5(2) . .
C10 C9 S1 121.2(2) . .
C6 C5 C5 118.8(3) . 2_766
C6 C5 C4 122.2(3) . .
C5 C5 C4 119.0(3) 2_766 .
C3 C4 C5 119.6(3) . .
C3 C4 S2 118.5(2) . .
C5 C4 S2 121.9(2) . .
C9 C8 C7 119.5(3) . .
C9 C8 H8 120.2 . .
C7 C8 H8 120.2 . .
C6 C2 C3 121.1(3) 2_766 .
C6 C2 H2 119.5 2_766 .
C3 C2 H2 119.5 . .
C7 C11 C10 121.1(3) 2_676 .
C7 C11 H11 119.4 2_676 .
C10 C11 H11 119.4 . .
C4 C3 C2 120.9(3) . .
C4 C3 H3 119.5 . .
C2 C3 H3 119.5 . .
C11 C7 C8 121.2(3) 2_676 .
C11 C7 H7 119.4 2_676 .
C8 C7 H7 119.4 . .
C2 C6 C5 120.6(3) 2_766 .
C2 C6 H6 119.7 2_766 .
C5 C6 H6 119.7 . .
C1 N2 H2A 120.0 . .
C1 N2 H2B 120.0 . .
H2A N2 H2B 120.0 . .
N3 C1 N1 120.6(3) . .
N3 C1 N2 119.6(3) . .
N1 C1 N2 119.8(3) . .
C1 N1 H1A 120.0 . .
C1 N1 H1B 120.0 . .
H1A N1 H1B 120.0 . .
C1 N3 H3A 120.0 . .
C1 N3 H3B 120.0 . .
H3A N3 H3B 120.0 . .

loop_
_geom_bond_atom_site_label_1
_geom_bond_atom_site_label_2
_geom_bond_distance
_geom_bond_site_symmetry_2
O7 H2W 0.82(5) .
O7 H1W 0.79(4) .
C20 N4 1.476(5) .
C20 H20A 0.9600 .
C20 H20B 0.9600 .
C20 H20C 0.9600 .
N4 H4A 0.8900 .
N4 H4B 0.8900 .
N4 H4C 0.8900 .
S1 O4 1.444(2) .
S1 O6 1.452(2) .
S1 O5 1.458(2) .
S1 C9 1.778(3) .
S2 O3 1.446(2) .
S2 O2 1.452(2) .
S2 O1 1.457(2) .
S2 C4 1.773(3) .
C10 C11 1.419(4) .
C10 C10 1.421(5) 2_676
C10 C9 1.426(4) .
C9 C8 1.371(4) .
C5 C6 1.417(4) .
C5 C5 1.426(6) 2_766
C5 C4 1.430(4) .
C4 C3 1.377(4) .
C8 C7 1.398(4) .
C8 H8 0.9300 .
C2 C6 1.364(4) 2_766
C2 C3 1.389(5) .
C2 H2 0.9300 .
C11 C7 1.353(4) 2_676
C11 H11 0.9300 .
C3 H3 0.9300 .
C7 C11 1.353(4) 2_676
C7 H7 0.9300 .
C6 C2 1.364(4) 2_766
C6 H6 0.9300 .
N2 C1 1.328(4) .
N2 H2A 0.8600 .
N2 H2B 0.8600 .
C1 N3 1.310(4) .
C1 N1 1.315(4) .
N1 H1A 0.8600 .
N1 H1B 0.8600 .
N3 H3A 0.8600 .
N3 H3B 0.8600 .

loop_
_geom_hbond_atom_site_label_D
_geom_hbond_atom_site_label_H
_geom_hbond_atom_site_label_A
_geom_hbond_distance_DH
_geom_hbond_distance_HA
_geom_hbond_distance_DA
_geom_hbond_angle_DHA
_geom_hbond_site_symmetry_A
N4 H4A O6 0.89 2.04 2.920(4) 168.2 .
N4 H4B O2 0.89 2.19 2.967(4) 145.2 .
N4 H4C O7 0.89 1.97 2.852(4) 168.9 1_456
